data_2011769
loop_
_publ_author_name
'Lin, Jun'
'Zhang, Jun-Yong'
'Xu, Yan'
'Ke, Xiao-Kang'
'Guo, Zijian'

_publ_section_title
;
 <i>N</i>,<i>N</i>'-(1,2-phenylene)bis(pyridine-2-carboxamide) and
 <i>N</i>,<i>N</i>'-(1,2-cyclohexanediyl)bis(pyridine-2-carboxamide)
 toluene hemisolvate
;
_journal_issue 2
_journal_name_full 'Acta Crystallographica Section C'
_journal_page_first 192
_journal_page_last 194
_journal_paper_doi 10.1107/S0108270100016395
_journal_volume 57
_journal_year 2001
_chemical_formula_moiety 'C18 H14 N4 O2'
_chemical_formula_sum 'C18 H14 N4 O2'
_chemical_formula_weight 318.33
_chemical_name_systematic
;
N,N'-(1,2-phenylene)bis(pyridine-2-carboxamide)
;
_space_group_IT_number 14
_symmetry_cell_setting monoclinic
_symmetry_space_group_name_Hall '-P 2ybc'
_symmetry_space_group_name_H-M 'P 1 21/c 1'
_audit_creation_method SHELXL97
_cell_angle_alpha 90
_cell_angle_beta 95.200(10)
_cell_angle_gamma 90
_cell_formula_units_Z 4
_cell_length_a 12.346(2)
_cell_length_b 5.5670(10)
_cell_length_c 22.578(6)
_cell_measurement_reflns_used 30
_cell_measurement_temperature 293(2)
_cell_measurement_theta_max 12.44
_cell_measurement_theta_min 4.92
_cell_volume 1545.4(6)
_computing_cell_refinement 'please provide details'
_computing_data_collection 'please provide details'
_computing_data_reduction 'please provide details'
_computing_molecular_graphics 'please provide details'
_computing_publication_material 'please provide details'
_computing_structure_refinement 'SHELXL97 (Sheldrick, 1997a)'
_computing_structure_solution 'SHELXS97 (Sheldrick, 1990)'
_diffrn_ambient_temperature 293(2)
_diffrn_measured_fraction_theta_full .999
_diffrn_measured_fraction_theta_max .999
_diffrn_measurement_device_type 'Bruker P4'
_diffrn_measurement_method '2\q/\w scans'
_diffrn_radiation_monochromator graphite
_diffrn_radiation_source 'fine-focus sealed tube'
_diffrn_radiation_type MoK\a
_diffrn_radiation_wavelength .71073
_diffrn_reflns_av_R_equivalents .078
_diffrn_reflns_av_sigmaI/netI .077
_diffrn_reflns_limit_h_max 14
_diffrn_reflns_limit_h_min -1
_diffrn_reflns_limit_k_max 6
_diffrn_reflns_limit_k_min -1
_diffrn_reflns_limit_l_max 26
_diffrn_reflns_limit_l_min -26
_diffrn_reflns_number 3821
_diffrn_reflns_theta_full 24.99
_diffrn_reflns_theta_max 24.99
_diffrn_reflns_theta_min 1.81
_diffrn_standards_decay_% 5.38
_diffrn_standards_interval_count 97
_diffrn_standards_number 3
_exptl_absorpt_coefficient_mu .093
_exptl_absorpt_correction_type none
_exptl_crystal_colour colourless
_exptl_crystal_density_diffrn 1.368
_exptl_crystal_density_method 'not measured'
_exptl_crystal_description block
_exptl_crystal_F_000 664
_exptl_crystal_size_max .5
_exptl_crystal_size_mid .2
_exptl_crystal_size_min .2
_refine_diff_density_max .16
_refine_diff_density_min -.16
_refine_ls_extinction_method none
_refine_ls_goodness_of_fit_ref 1.031
_refine_ls_hydrogen_treatment constr
_refine_ls_matrix_type full
_refine_ls_number_parameters 217
_refine_ls_number_reflns 2726
_refine_ls_number_restraints 0
_refine_ls_restrained_S_all 1.031
_refine_ls_R_factor_all .104
_refine_ls_R_factor_gt .053
_refine_ls_shift/su_max <0.001
_refine_ls_shift/su_mean .000
_refine_ls_structure_factor_coef Fsqd
_refine_ls_weighting_details 'calc w = 1/[\s^2^(Fo^2^)+(0.048P)^2^+0.282P] where P=(Fo^2^+2Fc^2^)/3'
_refine_ls_weighting_scheme calc
_refine_ls_wR_factor_ref .139
_reflns_number_gt 1624
_reflns_number_total 2726
_reflns_threshold_expression I>2\s(I)
_cod_data_source_file na1486.cif
_cod_data_source_block I
_cod_depositor_comments
;
The following automatic conversions were performed:
'_symmetry_cell_setting' value 'Monoclinic' changed to 'monoclinic'
according to '/home/saulius/struct/CIF-dictionaries/cif_core.dic'
dictionary named 'cif_core.dic' version 2.4.1 from 2010-06-29.

Automatic conversion script
Id: cif_fix_enum 1527 2010-12-29 10:47:43Z saulius 

The following automatic conversions were performed:

'_symmetry_cell_setting' value 'Monoclinic' changed to 'monoclinic'
according to /home/saulius/struct/CIF-dictionaries/cif_core.dic
dictionary named 'cif_core.dic' version 2.4.1 from 2010-06-29.

Automatic conversion script
Id: cif_fix_values 1715 2011-07-08 13:25:40Z adriana 
;
_cod_original_sg_symbol_H-M 'P 21/c'
_cod_database_code 2011769
_cod_database_fobs_code 2011769

loop_
_symmetry_equiv_pos_as_xyz
'x, y, z'
'-x, y+1/2, -z+1/2'
'-x, -y, -z'
'x, -y-1/2, z-1/2'

loop_
_atom_site_label
_atom_site_fract_x
_atom_site_fract_y
_atom_site_fract_z
_atom_site_U_iso_or_equiv
_atom_site_adp_type
_atom_site_calc_flag
_atom_site_refinement_flags
_atom_site_occupancy
_atom_site_disorder_assembly
_atom_site_disorder_group
_atom_site_type_symbol
N1 .1424(2) .9104(5) .41840(10) .0663(7) Uani d . 1 . . N
N2 .2666(2) .5723(4) .37461(9) .0519(6) Uani d . 1 . . N
H2B .2668 .6217 .4107 .062 Uiso calc R 1 . . H
N3 .3395(2) .2482(4) .46983(8) .0475(6) Uani d . 1 . . N
H3B .3125 .1202 .4839 .057 Uiso calc R 1 . . H
N4 .2551(2) .1948(4) .57402(9) .0573(6) Uani d . 1 . . N
O1 .1829(2) .6341(5) .28131(8) .0814(7) Uani d . 1 . . O
O2 .3731(2) .6428(4) .49015(7) .0623(6) Uani d . 1 . . O
C1 .0860(3) 1.0908(7) .4398(2) .0810(10) Uani d . 1 . . C
H1A .0922 1.1138 .4808 .097 Uiso calc R 1 . . H
C2 .0195(3) 1.2442(7) .4057(2) .0840(10) Uani d . 1 . . C
H2A -.0177 1.3673 .4229 .100 Uiso calc R 1 . . H
C3 .0095(3) 1.2105(7) .3454(2) .0870(10) Uani d . 1 . . C
H3A -.0347 1.3106 .3207 .104 Uiso calc R 1 . . H
C4 .0660(3) 1.0265(6) .32220(10) .0730(10) Uani d . 1 . . C
H4A .0598 .9995 .2814 .087 Uiso calc R 1 . . H
C5 .1315(2) .8821(5) .35920(10) .0527(7) Uani d . 1 . . C
C6 .1961(2) .6858(6) .33440(10) .0545(7) Uani d . 1 . . C
C7 .3394(2) .3848(5) .36520(10) .0448(6) Uani d . 1 . . C
C8 .3767(2) .3474(6) .30950(10) .0550(7) Uani d . 1 . . C
H8A .3565 .4534 .2787 .066 Uiso calc R 1 . . H
C9 .4429(2) .1564(6) .29970(10) .0603(8) Uani d . 1 . . C
H9A .4654 .1323 .2619 .072 Uiso calc R 1 . . H
C10 .4764(2) -.0002(5) .34490(10) .0599(8) Uani d . 1 . . C
H10A .5206 -.1305 .3378 .072 Uiso calc R 1 . . H
C11 .4431(2) .0398(5) .40100(10) .0511(7) Uani d . 1 . . C
H11A .4664 -.0629 .4321 .061 Uiso calc R 1 . . H
C12 .3756(2) .2309(5) .41148(9) .0436(6) Uani d . 1 . . C
C13 .3435(2) .4438(5) .50480(10) .0453(6) Uani d . 1 . . C
C14 .3034(2) .4023(5) .56530(10) .0420(6) Uani d . 1 . . C
C15 .3183(2) .5781(5) .60780(10) .0596(8) Uani d . 1 . . C
H15A .3527 .7214 .5997 .072 Uiso calc R 1 . . H
C16 .2813(3) .5383(6) .66280(10) .0655(9) Uani d . 1 . . C
H16A .2915 .6528 .6928 .079 Uiso calc R 1 . . H
C17 .2296(2) .3282(6) .67220(10) .0605(8) Uani d . 1 . . C
H17A .2024 .2979 .7086 .073 Uiso calc R 1 . . H
C18 .2181(3) .1619(6) .62750(10) .0676(9) Uani d . 1 . . C
H18A .1828 .0185 .6346 .081 Uiso calc R 1 . . H

loop_
_atom_site_aniso_label
_atom_site_aniso_U_11
_atom_site_aniso_U_22
_atom_site_aniso_U_33
_atom_site_aniso_U_12
_atom_site_aniso_U_13
_atom_site_aniso_U_23
N1 .0520(10) .093(2) .0530(10) -.002(2) -.0020(10) -.0130(10)
N2 .0550(10) .071(2) .0290(10) -.0060(10) -.0010(10) .0010(10)
N3 .0540(10) .0570(10) .0320(10) -.0160(10) .0063(9) .0020(10)
N4 .069(2) .060(2) .0460(10) -.0160(10) .0160(10) .0010(10)
O1 .089(2) .116(2) .0370(10) .016(2) -.0080(10) -.0020(10)
O2 .0870(10) .0620(10) .0370(10) -.0280(10) .0030(9) .0041(9)
C1 .055(2) .116(3) .072(2) -.005(2) .000(2) -.030(2)
C2 .050(2) .087(3) .113(3) .004(2) .005(2) -.017(2)
C3 .069(2) .098(3) .095(3) .010(2) .010(2) .026(2)
C4 .064(2) .094(3) .060(2) .007(2) .009(2) .017(2)
C5 .0430(10) .068(2) .047(2) -.010(2) .0010(10) .004(2)
C6 .054(2) .073(2) .0360(10) -.011(2) .0000(10) .0040(10)
C7 .0460(10) .054(2) .0340(10) -.0110(10) .0030(10) -.0010(10)
C8 .061(2) .071(2) .0330(10) -.009(2) .0040(10) .004(2)
C9 .067(2) .079(2) .0360(10) -.006(2) .0120(10) -.006(2)
C10 .064(2) .066(2) .051(2) -.005(2) .0130(10) -.009(2)
C11 .055(2) .054(2) .044(2) -.012(2) .0060(10) .0040(10)
C12 .0480(10) .055(2) .0290(10) -.0170(10) .0050(10) -.0010(10)
C13 .049(2) .052(2) .0340(10) -.0120(10) -.0040(10) .0030(10)
C14 .0450(10) .048(2) .0320(10) -.0050(10) .0010(10) .0040(10)
C15 .078(2) .058(2) .043(2) -.017(2) .0030(10) -.0040(10)
C16 .087(2) .075(2) .035(2) -.001(2) .007(2) -.006(2)
C17 .065(2) .081(2) .0380(10) .011(2) .0160(10) .009(2)
C18 .079(2) .073(2) .053(2) -.012(2) .023(2) .009(2)

loop_
_atom_type_symbol
_atom_type_description
_atom_type_scat_dispersion_real
_atom_type_scat_dispersion_imag
_atom_type_scat_source
C C .0033 .0016 'International Tables Vol C Tables 4.2.6.8 and 6.1.1.4'
H H .0000 .0000 'International Tables Vol C Tables 4.2.6.8 and 6.1.1.4'
N N .0061 .0033 'International Tables Vol C Tables 4.2.6.8 and 6.1.1.4'
O O .0106 .0060 'International Tables Vol C Tables 4.2.6.8 and 6.1.1.4'

loop_
_geom_angle_atom_site_label_1
_geom_angle_atom_site_label_2
_geom_angle_atom_site_label_3
_geom_angle
_geom_angle_publ_flag
C1 N1 C5 116.2(3) yes
C6 N2 C7 128.7(2) yes
C6 N2 H2B 115.7 ?
C7 N2 H2B 115.7 ?
C13 N3 C12 126.7(2) yes
C13 N3 H3B 116.7 ?
C12 N3 H3B 116.7 ?
C14 N4 C18 116.6(2) yes
N1 C1 C2 124.6(3) ?
N1 C1 H1A 117.7 ?
C2 C1 H1A 117.7 ?
C3 C2 C1 118.0(3) ?
C3 C2 H2A 121.0 ?
C1 C2 H2A 121.0 ?
C4 C3 C2 118.7(3) ?
C4 C3 H3A 120.6 ?
C2 C3 H3A 120.6 ?
C3 C4 C5 119.9(3) ?
C3 C4 H4A 120.1 ?
C5 C4 H4A 120.1 ?
N1 C5 C4 122.7(3) ?
N1 C5 C6 116.9(2) ?
C4 C5 C6 120.4(3) ?
O1 C6 N2 124.4(3) yes
O1 C6 C5 120.7(3) yes
N2 C6 C5 115.0(2) ?
C12 C7 C8 118.3(3) ?
C12 C7 N2 120.6(2) ?
C8 C7 N2 121.0(2) ?
C9 C8 C7 120.9(3) ?
C9 C8 H8A 119.6 ?
C7 C8 H8A 119.6 ?
C8 C9 C10 120.9(2) ?
C8 C9 H9A 119.5 ?
C10 C9 H9A 119.5 ?
C9 C10 C11 118.8(3) ?
C9 C10 H10A 120.6 ?
C11 C10 H10A 120.6 ?
C12 C11 C10 120.8(3) ?
C12 C11 H11A 119.6 ?
C10 C11 H11A 119.6 ?
C11 C12 C7 120.1(2) ?
C11 C12 N3 116.8(2) ?
C7 C12 N3 122.9(2) ?
O2 C13 N3 124.9(2) yes
O2 C13 C14 120.9(2) yes
N3 C13 C14 114.2(2) ?
N4 C14 C15 123.5(2) ?
N4 C14 C13 117.2(2) ?
C15 C14 C13 119.3(2) ?
C14 C15 C16 118.8(3) ?
C14 C15 H15A 120.6 ?
C16 C15 H15A 120.6 ?
C17 C16 C15 118.5(3) ?
C17 C16 H16A 120.7 ?
C15 C16 H16A 120.7 ?
C16 C17 C18 119.1(3) ?
C16 C17 H17A 120.4 ?
C18 C17 H17A 120.4 ?
N4 C18 C17 123.4(3) ?
N4 C18 H18A 118.3 ?
C17 C18 H18A 118.3 ?

loop_
_geom_bond_atom_site_label_1
_geom_bond_atom_site_label_2
_geom_bond_site_symmetry_2
_geom_bond_distance
_geom_bond_publ_flag
N1 C1 . 1.338(4) yes
N1 C5 . 1.340(3) yes
N2 C6 . 1.356(3) yes
N2 C7 . 1.406(3) yes
N2 H2B . .8600 ?
N3 C13 . 1.343(3) yes
N3 C12 . 1.432(3) yes
N3 H3B . .8600 ?
N4 C14 . 1.324(3) yes
N4 C18 . 1.342(3) yes
O1 C6 . 1.229(3) yes
O2 C13 . 1.222(3) yes
C1 C2 . 1.373(5) ?
C1 H1A . .9300 ?
C2 C3 . 1.368(4) ?
C2 H2A . .9300 ?
C3 C4 . 1.370(5) ?
C3 H3A . .9300 ?
C4 C5 . 1.370(4) ?
C4 H4A . .9300 ?
C5 C6 . 1.491(4) ?
C7 C12 . 1.394(3) ?
C7 C8 . 1.393(3) ?
C8 C9 . 1.372(4) ?
C8 H8A . .9300 ?
C9 C10 . 1.377(4) ?
C9 H9A . .9300 ?
C10 C11 . 1.386(4) ?
C10 H10A . .9300 ?
C11 C12 . 1.384(4) ?
C11 H11A . .9300 ?
C13 C14 . 1.512(3) ?
C14 C15 . 1.371(3) ?
C15 C16 . 1.381(4) ?
C15 H15A . .9300 ?
C16 C17 . 1.358(4) ?
C16 H16A . .9300 ?
C17 C18 . 1.368(4) ?
C17 H17A . .9300 ?
C18 H18A . .9300 ?

loop_
_geom_hbond_atom_site_label_D
_geom_hbond_atom_site_label_H
_geom_hbond_atom_site_label_A
_geom_hbond_site_symmetry_A
_geom_hbond_distance_DH
_geom_hbond_distance_HA
_geom_hbond_distance_DA
_geom_hbond_angle_DHA
_geom_hbond_publ_flag
N2 H2B O2 1_555 .86 2.13 2.840(3) 140 yes
N2 H2B N1 1_555 .86 2.24 2.673(4) 111 yes
N3 H3B N4 1_555 .86 2.25 2.674(3) 110 yes
C8 H8A O1 1_555 .93 2.37 2.898(4) 116 yes
C11 H11A O2 1_545 .93 2.45 3.161(3) 133 yes

loop_
_cod_related_entry_id
_cod_related_entry_database
_cod_related_entry_code
1 ChemSpider 9093083
